data_7234907
loop_
_publ_author_name
'Chuan Li'
'Muddasir Hanif'
'Xianglong Li'
'Shitong Zhang'
'Zengqi Xie'
'Linlin Liu'
'Bing Yang'
'Shijian Su'
'Yuguang Ma'

_publ_section_title
;
 Effect of cyano-substitution in distyrylbenzene derivatives on their
 fluorescence and electroluminescence properties
;
_journal_name_full 'Journal of Materials Chemistry C'
_journal_page_first 7478
_journal_page_last 7484
_journal_paper_doi 10.1039/C6TC01886F
_journal_volume 4
_journal_year 2016
_chemical_formula_sum 'C48 H34 N4'
_chemical_formula_weight 666.79
_space_group_IT_number 2
_space_group_name_Hall '-P 1'
_space_group_name_H-M_alt 'P -1'
_symmetry_cell_setting triclinic
_symmetry_space_group_name_H-M 'P -1'
_atom_sites_solution_hydrogens geom
_atom_sites_solution_primary direct
_atom_sites_solution_secondary difmap
_cell_angle_alpha 81.04(3)
_cell_angle_beta 81.10(3)
_cell_angle_gamma 89.66(3)
_cell_formula_units_Z 2
_cell_length_a 9.5046(19)
_cell_length_b 9.874(2)
_cell_length_c 19.372(4)
_cell_measurement_reflns_used 5705
_cell_measurement_temperature 293(2)
_cell_measurement_theta_max 54.95
_cell_measurement_theta_min 5.99
_cell_volume 1773.9(7)
_computing_structure_refinement 'SHELXL-97 (Sheldrick, 1997)'
_computing_structure_solution 'SHELXS-97 (Sheldrick, 1990)'
_diffrn_ambient_temperature 293(2)
_diffrn_measured_fraction_theta_full 0.990
_diffrn_measured_fraction_theta_max 0.990
_diffrn_measurement_device_type 'Bruker SMART CCD area-detector'
_diffrn_measurement_method 'not clear'
_diffrn_radiation_monochromator graphite
_diffrn_radiation_source 'fine-focus sealed tube'
_diffrn_radiation_type MoK\a
_diffrn_radiation_wavelength 0.71073
_diffrn_reflns_av_R_equivalents 0.1002
_diffrn_reflns_av_sigmaI/netI 0.1747
_diffrn_reflns_limit_h_max 12
_diffrn_reflns_limit_h_min -12
_diffrn_reflns_limit_k_max 12
_diffrn_reflns_limit_k_min -12
_diffrn_reflns_limit_l_max 25
_diffrn_reflns_limit_l_min -23
_diffrn_reflns_number 17496
_diffrn_reflns_theta_full 27.48
_diffrn_reflns_theta_max 27.48
_diffrn_reflns_theta_min 2.99
_exptl_absorpt_coefficient_mu 0.073
_exptl_absorpt_correction_T_max 1.0000
_exptl_absorpt_correction_T_min 0.4060
_exptl_absorpt_correction_type multi-scan
_exptl_crystal_colour yellow
_exptl_crystal_density_diffrn 1.248
_exptl_crystal_density_method 'not measured'
_exptl_crystal_description block
_exptl_crystal_F_000 700
_exptl_crystal_size_max 0.1
_exptl_crystal_size_mid 0.1
_exptl_crystal_size_min 0.1
_refine_diff_density_max 0.252
_refine_diff_density_min -0.365
_refine_diff_density_rms 0.063
_refine_ls_extinction_method none
_refine_ls_goodness_of_fit_ref 0.878
_refine_ls_hydrogen_treatment mixed
_refine_ls_matrix_type full
_refine_ls_number_parameters 469
_refine_ls_number_reflns 8059
_refine_ls_number_restraints 0
_refine_ls_restrained_S_all 0.878
_refine_ls_R_factor_all 0.2824
_refine_ls_R_factor_gt 0.0890
_refine_ls_shift/su_max 0.000
_refine_ls_shift/su_mean 0.000
_refine_ls_structure_factor_coef Fsqd
_refine_ls_weighting_details 'calc w=1/[\s^2^(Fo^2^)+(0.1759P)^2^+0.0000P] where P=(Fo^2^+2Fc^2^)/3'
_refine_ls_weighting_scheme calc
_refine_ls_wR_factor_gt 0.2266
_refine_ls_wR_factor_ref 0.3725
_reflns_number_gt 1885
_reflns_number_total 8059
_reflns_threshold_expression >2sigma(I)
_cod_data_source_file J-Mater-Chem-C-2016-4-7478.cif
_cod_data_source_block alpha-CV-APV
_cod_depositor_comments
;
The following automatic conversions were performed:

data item '_symmetry_cell_setting' value 'Triclinic' was changed to
'triclinic' in accordance with the built-in table derived from the
CIF Core dictionary named 'cif_core.dic' version 2.4.5 last updated
on 2014-11-21.

Automatic conversion script
Id: cif_fix_values 6909 2019-04-08 15:41:33Z antanas 
;
_cod_original_cell_volume 1773.9(6)
_cod_original_sg_symbol_H-M P-1
_cod_database_code 7234907

loop_
_symmetry_equiv_pos_as_xyz
'x, y, z'
'-x, -y, -z'

loop_
_atom_site_label
_atom_site_type_symbol
_atom_site_fract_x
_atom_site_fract_y
_atom_site_fract_z
_atom_site_U_iso_or_equiv
_atom_site_adp_type
_atom_site_occupancy
_atom_site_symmetry_multiplicity
_atom_site_calc_flag
_atom_site_refinement_flags
_atom_site_disorder_assembly
_atom_site_disorder_group
C1 C 0.2890(7) 0.5786(6) 0.4846(3) 0.0821(19) Uani 1 1 d . . .
H1 H 0.3382 0.6613 0.4682 0.099 Uiso 1 1 calc R . .
C2 C 0.2112(7) 0.5219(6) 0.4406(3) 0.0817(19) Uani 1 1 d . . .
H2 H 0.2082 0.5686 0.3953 0.098 Uiso 1 1 calc R . .
C3 C 0.1385(7) 0.3984(6) 0.4622(3) 0.0749(17) Uani 1 1 d . . .
C4 C 0.0567(7) 0.3389(6) 0.4147(3) 0.0710(16) Uani 1 1 d . . .
C5 C 0.0631(7) 0.4168(6) 0.3454(3) 0.0768(17) Uani 1 1 d . . .
C6 C -0.0208(7) 0.2228(6) 0.4331(3) 0.0752(17) Uani 1 1 d . . .
H6 H -0.0244 0.1832 0.4801 0.090 Uiso 1 1 calc R . .
C7 C -0.1006(7) 0.1472(6) 0.3927(3) 0.0753(17) Uani 1 1 d . . .
C8 C -0.0732(8) 0.1585(6) 0.3190(3) 0.087(2) Uani 1 1 d . . .
H8 H -0.0026 0.2184 0.2928 0.105 Uiso 1 1 calc R . .
C9 C -0.1519(8) 0.0798(7) 0.2860(3) 0.0855(19) Uani 1 1 d . . .
H9 H -0.1329 0.0889 0.2369 0.103 Uiso 1 1 calc R . .
C10 C -0.2559(8) -0.0104(6) 0.3207(3) 0.0773(18) Uani 1 1 d . . .
C11 C -0.2825(7) -0.0229(6) 0.3936(3) 0.0816(18) Uani 1 1 d . . .
H11 H -0.3530 -0.0832 0.4196 0.098 Uiso 1 1 calc R . .
C12 C -0.2034(7) 0.0551(6) 0.4273(3) 0.0802(18) Uani 1 1 d . . .
H12 H -0.2214 0.0442 0.4764 0.096 Uiso 1 1 calc R . .
C13 C -0.2533(7) -0.1415(6) 0.2242(3) 0.0726(16) Uani 1 1 d . . .
C14 C -0.1261(8) -0.2099(6) 0.2288(3) 0.0809(18) Uani 1 1 d . . .
H14 H -0.0902 -0.2235 0.2714 0.097 Uiso 1 1 calc R . .
C15 C -0.0549(8) -0.2564(7) 0.1722(4) 0.096(2) Uani 1 1 d . . .
H15 H 0.0284 -0.3047 0.1764 0.115 Uiso 1 1 calc R . .
C16 C -0.1026(10) -0.2342(8) 0.1075(4) 0.106(2) Uani 1 1 d . . .
H16 H -0.0518 -0.2656 0.0682 0.127 Uiso 1 1 calc R . .
C17 C -0.2244(10) -0.1662(8) 0.1028(3) 0.104(2) Uani 1 1 d . . .
H17 H -0.2573 -0.1509 0.0596 0.125 Uiso 1 1 calc R . .
C18 C -0.3024(8) -0.1179(7) 0.1599(3) 0.093(2) Uani 1 1 d . . .
H18 H -0.3862 -0.0707 0.1552 0.112 Uiso 1 1 calc R . .
C19 C -0.4810(9) -0.1023(6) 0.2974(3) 0.084(2) Uani 1 1 d . . .
C20 C -0.5512(9) -0.2097(7) 0.2808(3) 0.092(2) Uani 1 1 d . . .
H20 H -0.4985 -0.2793 0.2626 0.110 Uiso 1 1 calc R . .
C21 C -0.6975(11) -0.2187(8) 0.2901(4) 0.109(3) Uani 1 1 d . . .
H21 H -0.7431 -0.2920 0.2774 0.130 Uiso 1 1 calc R . .
C22 C -0.7752(10) -0.1170(10) 0.3186(5) 0.123(3) Uani 1 1 d . . .
H22 H -0.8742 -0.1203 0.3250 0.148 Uiso 1 1 calc R . .
C23 C -0.7066(10) -0.0128(9) 0.3371(5) 0.123(3) Uani 1 1 d . . .
H23 H -0.7598 0.0541 0.3576 0.148 Uiso 1 1 calc R . .
C24 C -0.5581(9) -0.0016(8) 0.3266(4) 0.106(2) Uani 1 1 d . . .
H24 H -0.5127 0.0721 0.3391 0.128 Uiso 1 1 calc R . .
C25 C 0.1474(8) 0.3309(6) 0.5295(3) 0.085(2) Uani 1 1 d . . .
H25 H 0.0998 0.2473 0.5459 0.102 Uiso 1 1 calc R . .
C26 C 0.2268(7) 0.3875(6) 0.5726(3) 0.0776(18) Uani 1 1 d . . .
H26 H 0.2350 0.3383 0.6167 0.093 Uiso 1 1 calc R . .
C27 C 0.2935(7) 0.5128(6) 0.5525(3) 0.0687(16) Uani 1 1 d . . .
C28 C 0.3682(6) 0.5731(5) 0.6019(3) 0.0658(15) Uani 1 1 d . . .
C29 C 0.4643(7) 0.6826(7) 0.5713(3) 0.0697(16) Uani 1 1 d . . .
C30 C 0.3372(7) 0.5351(6) 0.6728(3) 0.0736(17) Uani 1 1 d . . .
H30 H 0.2627 0.4717 0.6881 0.088 Uiso 1 1 calc R . .
C31 C 0.4042(6) 0.5798(6) 0.7286(3) 0.0631(14) Uani 1 1 d . . .
C32 C 0.5400(7) 0.6288(6) 0.7219(3) 0.0795(17) Uani 1 1 d . . .
H32 H 0.5980 0.6374 0.6781 0.095 Uiso 1 1 calc R . .
C33 C 0.5936(8) 0.6661(7) 0.7790(3) 0.090(2) Uani 1 1 d . . .
H33 H 0.6870 0.6987 0.7732 0.109 Uiso 1 1 calc R . .
C34 C 0.5085(6) 0.6553(6) 0.8452(3) 0.0663(15) Uani 1 1 d . . .
C35 C 0.3726(7) 0.6040(6) 0.8523(3) 0.0714(16) Uani 1 1 d . . .
H35 H 0.3148 0.5957 0.8962 0.086 Uiso 1 1 calc R . .
C36 C 0.3194(7) 0.5642(6) 0.7962(3) 0.0762(17) Uani 1 1 d . . .
H36 H 0.2277 0.5272 0.8027 0.091 Uiso 1 1 calc R . .
C37 C 0.7134(7) 0.7109(6) 0.8996(3) 0.0681(15) Uani 1 1 d . . .
C38 C 0.8034(8) 0.6015(7) 0.9002(4) 0.102(2) Uani 1 1 d . . .
H38 H 0.7681 0.5141 0.8995 0.122 Uiso 1 1 calc R . .
C39 C 0.9437(9) 0.6211(10) 0.9020(5) 0.120(3) Uani 1 1 d . . .
H39 H 1.0024 0.5455 0.9059 0.144 Uiso 1 1 calc R . .
C40 C 1.0008(9) 0.7477(10) 0.8982(4) 0.105(2) Uani 1 1 d . . .
H40 H 1.0984 0.7597 0.8959 0.125 Uiso 1 1 calc R . .
C41 C 0.9139(10) 0.8560(9) 0.8977(4) 0.110(2) Uani 1 1 d . . .
H41 H 0.9507 0.9429 0.8981 0.132 Uiso 1 1 calc R . .
C42 C 0.7724(9) 0.8382(7) 0.8968(3) 0.096(2) Uani 1 1 d . . .
H42 H 0.7143 0.9144 0.8941 0.115 Uiso 1 1 calc R . .
C43 C 0.4749(7) 0.7238(6) 0.9640(3) 0.0739(17) Uani 1 1 d . . .
C44 C 0.5104(8) 0.6754(6) 1.0287(3) 0.0851(19) Uani 1 1 d . . .
H44 H 0.5882 0.6185 1.0322 0.102 Uiso 1 1 calc R . .
C45 C 0.4319(8) 0.7102(7) 1.0890(3) 0.0842(19) Uani 1 1 d . . .
H45 H 0.4570 0.6773 1.1330 0.101 Uiso 1 1 calc R . .
C46 C 0.3196(8) 0.7912(8) 1.0845(4) 0.098(2) Uani 1 1 d . . .
H46 H 0.2660 0.8149 1.1251 0.118 Uiso 1 1 calc R . .
C47 C 0.2843(8) 0.8389(8) 1.0189(4) 0.102(2) Uani 1 1 d . . .
H47 H 0.2058 0.8949 1.0160 0.123 Uiso 1 1 calc R . .
C48 C 0.3597(9) 0.8072(7) 0.9582(3) 0.096(2) Uani 1 1 d . . .
H48 H 0.3343 0.8407 0.9143 0.116 Uiso 1 1 calc R . .
N1 N 0.0689(7) 0.4828(6) 0.2913(3) 0.103(2) Uani 1 1 d . . .
N2 N 0.5410(7) 0.7734(6) 0.5469(3) 0.0935(17) Uani 1 1 d . . .
N3 N -0.3320(6) -0.0924(5) 0.2850(3) 0.0798(15) Uani 1 1 d . . .
N4 N 0.5653(5) 0.6921(5) 0.9022(2) 0.0720(13) Uani 1 1 d . . .

loop_
_atom_site_aniso_label
_atom_site_aniso_U_11
_atom_site_aniso_U_22
_atom_site_aniso_U_33
_atom_site_aniso_U_23
_atom_site_aniso_U_13
_atom_site_aniso_U_12
C1 0.115(6) 0.064(4) 0.075(3) -0.019(3) -0.030(4) -0.017(3)
C2 0.108(6) 0.072(4) 0.074(3) -0.019(3) -0.038(4) -0.011(4)
C3 0.097(5) 0.066(4) 0.071(3) -0.027(3) -0.028(3) -0.009(3)
C4 0.087(5) 0.068(4) 0.065(3) -0.019(3) -0.027(3) 0.000(3)
C5 0.085(5) 0.069(4) 0.083(4) -0.021(3) -0.023(4) -0.008(3)
C6 0.078(5) 0.077(4) 0.079(4) -0.024(3) -0.023(3) -0.004(4)
C7 0.088(5) 0.070(4) 0.076(4) -0.022(3) -0.028(3) -0.011(4)
C8 0.102(6) 0.083(4) 0.085(4) -0.031(3) -0.019(4) -0.026(4)
C9 0.094(6) 0.083(4) 0.088(4) -0.025(3) -0.025(4) -0.023(4)
C10 0.096(5) 0.061(4) 0.088(4) -0.026(3) -0.043(4) -0.004(3)
C11 0.082(5) 0.078(4) 0.090(4) -0.023(3) -0.021(3) -0.009(3)
C12 0.090(5) 0.076(4) 0.083(4) -0.022(3) -0.029(4) -0.012(4)
C13 0.084(5) 0.065(4) 0.071(3) -0.013(3) -0.018(3) -0.015(3)
C14 0.090(5) 0.082(4) 0.071(4) -0.008(3) -0.019(3) -0.017(4)
C15 0.094(6) 0.094(5) 0.100(5) -0.021(4) -0.007(4) -0.017(4)
C16 0.115(7) 0.100(6) 0.107(5) -0.041(4) -0.004(5) -0.020(5)
C17 0.127(8) 0.116(6) 0.073(4) -0.020(4) -0.024(5) -0.035(5)
C18 0.105(6) 0.097(5) 0.083(4) -0.013(4) -0.033(4) -0.013(4)
C19 0.113(6) 0.060(4) 0.087(4) -0.014(3) -0.034(4) -0.023(4)
C20 0.112(7) 0.081(5) 0.086(4) -0.011(3) -0.025(4) -0.033(4)
C21 0.137(8) 0.093(6) 0.097(5) 0.005(4) -0.042(5) -0.060(5)
C22 0.099(7) 0.130(7) 0.150(7) -0.026(6) -0.041(6) -0.023(6)
C23 0.095(7) 0.117(7) 0.164(7) -0.036(6) -0.026(6) -0.013(5)
C24 0.099(7) 0.093(5) 0.139(6) -0.036(5) -0.038(5) -0.025(5)
C25 0.121(6) 0.074(4) 0.067(3) -0.009(3) -0.036(4) -0.019(4)
C26 0.097(5) 0.079(4) 0.067(3) -0.017(3) -0.037(3) -0.003(4)
C27 0.084(5) 0.061(3) 0.069(3) -0.018(3) -0.028(3) 0.000(3)
C28 0.067(4) 0.057(3) 0.083(4) -0.028(3) -0.025(3) 0.007(3)
C29 0.076(5) 0.072(4) 0.070(3) -0.030(3) -0.019(3) 0.003(4)
C30 0.095(5) 0.071(4) 0.062(3) -0.014(3) -0.029(3) -0.010(3)
C31 0.054(4) 0.070(4) 0.070(3) -0.023(3) -0.015(3) -0.003(3)
C32 0.078(5) 0.098(5) 0.065(3) -0.021(3) -0.011(3) -0.014(4)
C33 0.100(6) 0.106(5) 0.078(4) -0.036(4) -0.034(4) -0.004(4)
C34 0.053(4) 0.082(4) 0.073(3) -0.032(3) -0.021(3) 0.004(3)
C35 0.081(5) 0.077(4) 0.057(3) -0.009(3) -0.013(3) -0.021(3)
C36 0.079(5) 0.083(4) 0.073(3) -0.021(3) -0.024(3) -0.014(3)
C37 0.069(4) 0.075(4) 0.064(3) -0.021(3) -0.013(3) -0.007(3)
C38 0.082(6) 0.083(5) 0.147(6) -0.029(4) -0.026(5) -0.015(4)
C39 0.081(6) 0.112(7) 0.175(8) -0.036(6) -0.027(6) 0.006(5)
C40 0.076(6) 0.132(7) 0.112(5) -0.040(5) -0.012(4) -0.011(5)
C41 0.105(7) 0.106(6) 0.126(6) -0.046(5) -0.012(5) -0.033(5)
C42 0.103(7) 0.074(5) 0.112(5) -0.022(4) -0.012(4) -0.021(4)
C43 0.079(5) 0.071(4) 0.082(4) -0.029(3) -0.026(3) 0.002(3)
C44 0.106(6) 0.079(4) 0.074(4) -0.017(3) -0.022(4) -0.010(4)
C45 0.082(5) 0.098(5) 0.076(4) -0.027(3) -0.010(3) 0.003(4)
C46 0.090(6) 0.118(6) 0.098(5) -0.057(4) -0.007(4) -0.006(5)
C47 0.092(6) 0.112(6) 0.115(5) -0.051(5) -0.022(5) 0.012(4)
C48 0.130(7) 0.091(5) 0.081(4) -0.031(4) -0.041(4) 0.010(5)
N1 0.132(6) 0.097(4) 0.087(4) -0.009(3) -0.041(4) -0.021(4)
N2 0.116(5) 0.089(4) 0.079(3) -0.019(3) -0.016(3) -0.020(4)
N3 0.077(4) 0.075(3) 0.097(3) -0.031(3) -0.025(3) -0.014(3)
N4 0.057(3) 0.092(3) 0.076(3) -0.036(3) -0.016(2) -0.002(3)

loop_
_atom_type_symbol
_atom_type_description
_atom_type_scat_dispersion_real
_atom_type_scat_dispersion_imag
_atom_type_scat_source
C C 0.0033 0.0016 'International Tables Vol C Tables 4.2.6.8 and 6.1.1.4'
H H 0.0000 0.0000 'International Tables Vol C Tables 4.2.6.8 and 6.1.1.4'
N N 0.0061 0.0033 'International Tables Vol C Tables 4.2.6.8 and 6.1.1.4'

loop_
_geom_angle_atom_site_label_1
_geom_angle_atom_site_label_2
_geom_angle_atom_site_label_3
_geom_angle
_geom_angle_site_symmetry_1
_geom_angle_site_symmetry_3
C27 C1 C2 120.4(6) . .
C3 C2 C1 121.9(5) . .
C2 C3 C25 117.4(5) . .
C2 C3 C4 121.3(5) . .
C25 C3 C4 121.3(6) . .
C6 C4 C5 120.5(5) . .
C6 C4 C3 124.5(5) . .
C5 C4 C3 115.0(6) . .
N1 C5 C4 177.6(6) . .
C4 C6 C7 131.5(6) . .
C12 C7 C8 116.8(5) . .
C12 C7 C6 119.6(6) . .
C8 C7 C6 123.5(7) . .
C9 C8 C7 119.1(7) . .
C10 C9 C8 123.8(6) . .
C9 C10 C11 117.3(5) . .
C9 C10 N3 122.2(6) . .
C11 C10 N3 120.4(7) . .
C12 C11 C10 119.3(7) . .
C7 C12 C11 123.6(6) . .
C18 C13 C14 119.1(6) . .
C18 C13 N3 120.0(6) . .
C14 C13 N3 120.8(5) . .
C15 C14 C13 120.2(6) . .
C14 C15 C16 121.5(7) . .
C17 C16 C15 118.2(7) . .
C16 C17 C18 122.5(7) . .
C17 C18 C13 118.5(7) . .
C20 C19 C24 119.2(8) . .
C20 C19 N3 121.3(7) . .
C24 C19 N3 119.5(6) . .
C19 C20 C21 122.2(8) . .
C20 C21 C22 118.7(7) . .
C23 C22 C21 119.4(9) . .
C22 C23 C24 122.2(9) . .
C19 C24 C23 118.2(7) . .
C3 C25 C26 120.3(6) . .
C27 C26 C25 122.4(5) . .
C26 C27 C1 117.5(5) . .
C26 C27 C28 120.5(5) . .
C1 C27 C28 122.0(6) . .
C30 C28 C29 121.7(5) . .
C30 C28 C27 122.1(6) . .
C29 C28 C27 115.9(5) . .
N2 C29 C28 178.9(7) . .
C28 C30 C31 129.2(6) . .
C32 C31 C36 118.2(5) . .
C32 C31 C30 126.2(5) . .
C36 C31 C30 115.5(5) . .
C31 C32 C33 121.4(6) . .
C32 C33 C34 120.4(7) . .
C35 C34 C33 118.2(5) . .
C35 C34 N4 122.2(5) . .
C33 C34 N4 119.5(6) . .
C34 C35 C36 121.7(6) . .
C35 C36 C31 120.0(6) . .
C42 C37 C38 117.6(7) . .
C42 C37 N4 121.4(6) . .
C38 C37 N4 121.0(6) . .
C39 C38 C37 119.8(7) . .
C40 C39 C38 121.8(8) . .
C41 C40 C39 119.0(8) . .
C40 C41 C42 120.0(8) . .
C41 C42 C37 121.6(7) . .
C44 C43 C48 120.5(6) . .
C44 C43 N4 118.4(5) . .
C48 C43 N4 121.0(5) . .
C43 C44 C45 120.3(6) . .
C46 C45 C44 120.2(6) . .
C45 C46 C47 119.0(6) . .
C48 C47 C46 122.6(7) . .
C47 C48 C43 117.5(6) . .
C19 N3 C10 122.0(5) . .
C19 N3 C13 119.9(5) . .
C10 N3 C13 116.7(6) . .
C34 N4 C37 121.7(5) . .
C34 N4 C43 121.4(5) . .
C37 N4 C43 116.6(4) . .

loop_
_geom_bond_atom_site_label_1
_geom_bond_atom_site_label_2
_geom_bond_distance
_geom_bond_site_symmetry_2
C1 C27 1.380(7) .
C1 C2 1.391(7) .
C2 C3 1.379(8) .
C3 C25 1.383(7) .
C3 C4 1.481(7) .
C4 C6 1.336(8) .
C4 C5 1.432(8) .
C5 N1 1.138(7) .
C6 C7 1.455(8) .
C7 C12 1.360(9) .
C7 C8 1.396(8) .
C8 C9 1.372(8) .
C9 C10 1.357(9) .
C10 C11 1.381(8) .
C10 N3 1.412(7) .
C11 C12 1.378(8) .
C13 C18 1.383(7) .
C13 C14 1.390(8) .
C13 N3 1.442(7) .
C14 C15 1.340(8) .
C15 C16 1.384(9) .
C16 C17 1.342(10) .
C17 C18 1.381(10) .
C19 C20 1.361(8) .
C19 C24 1.373(9) .
C19 N3 1.401(8) .
C20 C21 1.376(10) .
C21 C22 1.377(11) .
C22 C23 1.344(11) .
C23 C24 1.397(11) .
C25 C26 1.387(7) .
C26 C27 1.367(8) .
C27 C28 1.472(7) .
C28 C30 1.352(7) .
C28 C29 1.414(9) .
C29 N2 1.152(8) .
C30 C31 1.462(7) .
C31 C32 1.361(8) .
C31 C36 1.413(8) .
C32 C33 1.388(7) .
C33 C34 1.395(8) .
C34 C35 1.369(8) .
C34 N4 1.399(6) .
C35 C36 1.378(7) .
C37 C42 1.370(8) .
C37 C38 1.373(8) .
C37 N4 1.413(7) .
C38 C39 1.356(10) .
C39 C40 1.352(11) .
C40 C41 1.347(10) .
C41 C42 1.361(10) .
C43 C44 1.362(7) .
C43 C48 1.375(8) .
C43 N4 1.437(7) .
C44 C45 1.375(8) .
C45 C46 1.335(8) .
C46 C47 1.375(8) .
C47 C48 1.359(9) .
